data_1566309
loop_
_publ_author_name
'Fuchs, Sonja'
'Jayaraman, Arumugam'
'Krummenacher, Ivo'
'Haley, Laura'
'Ba\<stovanovi\'c, Marta'
'Fest, Maximilian'
'Radacki, Krzysztof'
'Helten, Holger'
'Braunschweig, Holger'

_publ_section_title
;
 Diboramacrocycles: reversible borole dimerisation-dissociation systems.
;
_journal_issue 10
_journal_name_full 'Chemical science'
_journal_page_first 2932
_journal_page_last 2938
_journal_paper_doi 10.1039/d1sc06908j
_journal_volume 13
_journal_year 2022
_chemical_formula_moiety 'C21 H16 B N S'
_chemical_formula_sum 'C21 H16 B N S'
_chemical_formula_weight 325.22
_space_group_crystal_system monoclinic
_space_group_IT_number 14
_space_group_name_Hall '-P 2ybc'
_space_group_name_H-M_alt 'P 1 21/c 1'
_atom_sites_solution_hydrogens geom
_atom_sites_solution_primary dual
_atom_sites_solution_secondary difmap
_audit_creation_method 'CIF-fill 1.2x (K.Radacki, 2005-21)'
_audit_update_record
;
2021-12-03 deposited with the CCDC.	2022-01-17 downloaded from the CCDC.
;
_cell_angle_alpha 90
_cell_angle_beta 99.74(2)
_cell_angle_gamma 90
_cell_formula_units_Z 4
_cell_length_a 8.800(5)
_cell_length_b 10.843(6)
_cell_length_c 17.829(10)
_cell_measurement_reflns_used 5269
_cell_measurement_temperature 100(2)
_cell_measurement_theta_max 26.78
_cell_measurement_theta_min 2.21
_cell_volume 1676.7(16)
_computing_cell_refinement 'Saint+ ver. V8.40B (Bruker AXS)'
_computing_data_collection 'BIS 2011.8 / APEX2 ver. 2014.9 (Bruker AXS)'
_computing_data_reduction 'Saint+ ver. V8.40B (Bruker AXS)'
_computing_molecular_graphics 'ShelXLe (Huebschle et all, 2011)'
_computing_publication_material 'SHELXL-2018/3 (Sheldrick, 2018)'
_computing_structure_refinement 'SHELXL-2018/3 (Sheldrick, 2018)'
_computing_structure_solution 'SHELXT (Sheldrick, 2014)'
_diffrn_ambient_environment N~2~
_diffrn_ambient_temperature 100(2)
_diffrn_detector CCD
_diffrn_detector_area_resol_mean 4.166
_diffrn_detector_type Apex2
_diffrn_measured_fraction_theta_full 0.999
_diffrn_measured_fraction_theta_max 0.999
_diffrn_measurement_device 'four-circle diffractometer'
_diffrn_measurement_device_type 'Bruker X8-APEX II'
_diffrn_measurement_method '\f and \w scans'
_diffrn_radiation_monochromator 'multi-layer mirror'
_diffrn_radiation_type MoK\a
_diffrn_radiation_wavelength 0.71073
_diffrn_reflns_av_R_equivalents 0.0517
_diffrn_reflns_av_unetI/netI 0.0360
_diffrn_reflns_Laue_measured_fraction_full 0.999
_diffrn_reflns_Laue_measured_fraction_max 0.999
_diffrn_reflns_limit_h_max 10
_diffrn_reflns_limit_h_min -10
_diffrn_reflns_limit_k_max 13
_diffrn_reflns_limit_k_min -13
_diffrn_reflns_limit_l_max 21
_diffrn_reflns_limit_l_min -21
_diffrn_reflns_number 15397
_diffrn_reflns_point_group_measured_fraction_full 0.999
_diffrn_reflns_point_group_measured_fraction_max 0.999
_diffrn_reflns_theta_full 25.342
_diffrn_reflns_theta_max 25.342
_diffrn_reflns_theta_min 2.207
_diffrn_source 'rotating-anode X-ray tube'
_diffrn_source_type 'Nonius FR-591'
_exptl_absorpt_coefficient_mu 0.193
_exptl_absorpt_correction_T_max 0.7454
_exptl_absorpt_correction_T_min 0.5792
_exptl_absorpt_correction_type multi-scan
_exptl_absorpt_process_details 'SadAbs 2016/2 (Bruker AXS)'
_exptl_crystal_colour colourless
_exptl_crystal_density_diffrn 1.288
_exptl_crystal_description block
_exptl_crystal_F_000 680
_exptl_crystal_size_max 0.60
_exptl_crystal_size_mid 0.202
_exptl_crystal_size_min 0.182
_refine_diff_density_max 0.267
_refine_diff_density_min -0.257
_refine_diff_density_rms 0.061
_refine_ls_extinction_method none
_refine_ls_goodness_of_fit_ref 1.271
_refine_ls_hydrogen_treatment constr
_refine_ls_matrix_type full
_refine_ls_number_parameters 317
_refine_ls_number_reflns 3069
_refine_ls_number_restraints 276
_refine_ls_restrained_S_all 1.233
_refine_ls_R_factor_all 0.0763
_refine_ls_R_factor_gt 0.0691
_refine_ls_shift/su_max 0.000
_refine_ls_shift/su_mean 0.000
_refine_ls_structure_factor_coef Fsqd
_refine_ls_weighting_details 'w=1/[\s^2^(Fo^2^)+4.3422P] where P=(Fo^2^+2Fc^2^)/3'
_refine_ls_weighting_scheme calc
_refine_ls_wR_factor_gt 0.1525
_refine_ls_wR_factor_ref 0.1551
_reflns_Friedel_coverage 0.000
_reflns_number_gt 2721
_reflns_number_total 3069
_reflns_threshold_expression 'I > 2\s(I)'
_cod_data_source_file d1sc06908j2.cif
_cod_data_source_block 2a-pyr
_cod_depositor_comments 'Adding full bibliography for 1566308--1566315.cif.'
_cod_original_cell_volume 1676.7(15)
_cod_original_sg_symbol_H-M 'P 21/c'
_cod_database_code 1566309
_shelx_shelxl_version_number 2018/3
_shelx_space_group_comment
;
The symmetry employed for this shelxl refinement is uniquely defined
by the following loop, which should always be used as a source of
symmetry information in preference to the above space-group names.
They are only intended as comments.
;
_shelx_estimated_absorpt_t_min 0.893
_shelx_estimated_absorpt_t_max 0.966

loop_
_space_group_symop_operation_xyz
'x, y, z'
'-x, y+1/2, -z+1/2'
'-x, -y, -z'
'x, -y-1/2, z-1/2'

loop_
_atom_site_label
_atom_site_type_symbol
_atom_site_fract_x
_atom_site_fract_y
_atom_site_fract_z
_atom_site_U_iso_or_equiv
_atom_site_adp_type
_atom_site_occupancy
_atom_site_site_symmetry_order
_atom_site_calc_flag
_atom_site_refinement_flags_posn
_atom_site_refinement_flags_adp
_atom_site_refinement_flags_occupancy
_atom_site_disorder_assembly
_atom_site_disorder_group
C1_1 C 0.7099(4) 0.4293(3) 0.36382(18) 0.0189(7) Uani 1 1 d . . . . .
N1_1 N 0.4665(3) 0.5743(3) 0.32949(15) 0.0188(6) Uani 1 1 d . . . . .
C2_1 C 0.6233(4) 0.3223(3) 0.3707(2) 0.0274(8) Uani 1 1 d . . . . .
H2_1 H 0.517520 0.321117 0.348091 0.033 Uiso 1 1 calc R U . . .
C3_1 C 0.6864(5) 0.2186(4) 0.4092(2) 0.0332(9) Uani 1 1 d . . . . .
H3_1 H 0.623796 0.148271 0.412969 0.040 Uiso 1 1 calc R U . . .
C4_1 C 0.8415(4) 0.2172(3) 0.4423(2) 0.0298(8) Uani 1 1 d . . . . .
H4_1 H 0.885918 0.145491 0.467688 0.036 Uiso 1 1 calc R U . . .
C5_1 C 0.9299(4) 0.3212(4) 0.4380(2) 0.0286(8) Uani 1 1 d . . . . .
H5_1 H 1.035148 0.321774 0.461516 0.034 Uiso 1 1 calc R U . . .
C6_1 C 0.8655(4) 0.4254(3) 0.39911(19) 0.0225(7) Uani 1 1 d . . . . .
H6_1 H 0.928527 0.495811 0.396387 0.027 Uiso 1 1 calc R U . . .
C2_2 C 0.4381(4) 0.5745(4) 0.4009(2) 0.0374(10) Uani 1 1 d . . . . .
H2_2 H 0.517024 0.548644 0.440953 0.045 Uiso 1 1 calc R U . . .
C3_2 C 0.2972(5) 0.6112(4) 0.4184(2) 0.0391(10) Uani 1 1 d . . . . .
H3_2 H 0.279596 0.608499 0.469517 0.047 Uiso 1 1 calc R U . . .
C4_2 C 0.1833(4) 0.6516(3) 0.3612(2) 0.0262(8) Uani 1 1 d . . . . .
H4_2 H 0.087369 0.680288 0.372138 0.031 Uiso 1 1 calc R U . . .
C5_2 C 0.2119(4) 0.6494(3) 0.2876(2) 0.0278(8) Uani 1 1 d . . . . .
H5_2 H 0.134899 0.675660 0.246807 0.033 Uiso 1 1 calc R U . . .
C6_2 C 0.3534(4) 0.6088(3) 0.27337(19) 0.0225(7) Uani 1 1 d . . . . .
H6_2 H 0.370814 0.605326 0.222269 0.027 Uiso 1 1 calc R U . . .
B1 B 0.6392(4) 0.5462(4) 0.3134(2) 0.0182(8) Uani 1 1 d . . . . .
C1_3 C 0.642(2) 0.527(2) 0.2198(7) 0.0149(18) Uani 0.683(5) 1 d . U P A 1
C2_3 C 0.5947(12) 0.4425(11) 0.1617(5) 0.0200(18) Uani 0.683(5) 1 d . U P A 1
H2_3 H 0.534693 0.371419 0.167712 0.024 Uiso 0.683(5) 1 calc R U P A 1
C3_3 C 0.6433(8) 0.4729(7) 0.0949(4) 0.0257(14) Uani 0.683(5) 1 d . U P A 1
H3_3 H 0.621430 0.426176 0.049255 0.031 Uiso 0.683(5) 1 calc R U P A 1
S4_3 S 0.7491(4) 0.6069(3) 0.10470(13) 0.0269(7) Uani 0.683(5) 1 d . U P A 1
C5_3 C 0.730(3) 0.6232(19) 0.1999(10) 0.0177(17) Uani 0.683(5) 1 d . U P A 1
C6_3 C 0.782(2) 0.7100(17) 0.2546(6) 0.0171(16) Uani 0.683(5) 1 d . U P A 1
C7_3 C 0.8681(17) 0.8192(10) 0.2502(8) 0.028(2) Uani 0.683(5) 1 d . U P A 1
H7AB_3 H 0.901291 0.843949 0.204512 0.034 Uiso 0.683(5) 1 calc R U P A 1
C8_3 C 0.9029(7) 0.8913(5) 0.3199(4) 0.0295(13) Uani 0.683(5) 1 d . U P A 1
H8_3 H 0.962471 0.964264 0.319530 0.035 Uiso 0.683(5) 1 calc R U P A 1
C9_3 C 0.8520(7) 0.8574(6) 0.3881(4) 0.0272(13) Uani 0.683(5) 1 d . U P A 1
H9_3 H 0.874864 0.908376 0.431942 0.033 Uiso 0.683(5) 1 calc R U P A 1
C10_3 C 0.7682(9) 0.7489(6) 0.3907(5) 0.0203(16) Uani 0.683(5) 1 d . U P A 1
H10_3 H 0.734954 0.726888 0.436895 0.024 Uiso 0.683(5) 1 calc R U P A 1
C11_3 C 0.732(3) 0.6724(19) 0.3282(12) 0.017(2) Uani 0.683(5) 1 d . U P A 1
C1_4 C 0.740(6) 0.681(4) 0.322(3) 0.017(3) Uani 0.317(5) 1 d . U P A 2
C2_4 C 0.790(2) 0.7775(17) 0.3792(11) 0.019(3) Uani 0.317(5) 1 d . U P A 2
H2_4 H 0.769768 0.772817 0.429839 0.022 Uiso 0.317(5) 1 calc R U P A 2
C3_4 C 0.8660(16) 0.8732(13) 0.3539(10) 0.022(2) Uani 0.317(5) 1 d . U P A 2
H3_4 H 0.907188 0.942295 0.383294 0.027 Uiso 0.317(5) 1 calc R U P A 2
S4_4 S 0.8754(9) 0.8485(5) 0.2607(5) 0.0290(14) Uani 0.317(5) 1 d . U P A 2
C5_4 C 0.782(5) 0.713(4) 0.2661(16) 0.020(3) Uani 0.317(5) 1 d . U P A 2
C6_4 C 0.725(6) 0.616(4) 0.193(2) 0.020(3) Uani 0.317(5) 1 d . U P A 2
C7_4 C 0.754(4) 0.627(3) 0.1205(14) 0.023(3) Uani 0.317(5) 1 d . U P A 2
H7_4 H 0.814225 0.691279 0.104324 0.028 Uiso 0.317(5) 1 calc R U P A 2
C8_4 C 0.6855(14) 0.5316(13) 0.0721(7) 0.024(2) Uani 0.317(5) 1 d . U P A 2
H8_4 H 0.699147 0.530495 0.020409 0.029 Uiso 0.317(5) 1 calc R U P A 2
C9_4 C 0.5976(16) 0.4388(13) 0.0990(9) 0.021(3) Uani 0.317(5) 1 d . U P A 2
H9_4 H 0.551163 0.377407 0.064564 0.025 Uiso 0.317(5) 1 calc R U P A 2
C10_4 C 0.576(3) 0.434(3) 0.1748(13) 0.019(3) Uani 0.317(5) 1 d . U P A 2
H10_4 H 0.517791 0.368119 0.190875 0.023 Uiso 0.317(5) 1 calc R U P A 2
C11_4 C 0.641(6) 0.528(4) 0.2300(18) 0.017(3) Uani 0.317(5) 1 d . U P A 2

loop_
_atom_site_aniso_label
_atom_site_aniso_U_11
_atom_site_aniso_U_22
_atom_site_aniso_U_33
_atom_site_aniso_U_23
_atom_site_aniso_U_13
_atom_site_aniso_U_12
C1_1 0.0171(15) 0.0210(17) 0.0190(16) 0.0000(13) 0.0043(13) 0.0028(13)
N1_1 0.0130(13) 0.0214(14) 0.0220(14) 0.0008(12) 0.0035(11) 0.0004(11)
C2_1 0.0262(18) 0.030(2) 0.0243(18) 0.0029(15) 0.0004(15) -0.0068(15)
C3_1 0.044(2) 0.026(2) 0.0263(19) 0.0070(16) -0.0019(17) -0.0121(17)
C4_1 0.039(2) 0.0244(19) 0.0259(18) 0.0048(15) 0.0056(16) 0.0077(16)
C5_1 0.0191(17) 0.035(2) 0.0313(19) 0.0057(17) 0.0039(15) 0.0087(15)
C6_1 0.0145(15) 0.0234(18) 0.0305(18) 0.0022(15) 0.0061(14) 0.0003(13)
C2_2 0.0256(19) 0.064(3) 0.0236(19) 0.0097(19) 0.0060(15) 0.0185(19)
C3_2 0.036(2) 0.051(3) 0.035(2) 0.009(2) 0.0175(18) 0.017(2)
C4_2 0.0194(16) 0.0202(18) 0.042(2) -0.0026(16) 0.0143(16) 0.0009(14)
C5_2 0.0158(16) 0.029(2) 0.037(2) -0.0063(16) -0.0005(15) 0.0049(14)
C6_2 0.0182(16) 0.0261(18) 0.0222(17) -0.0013(14) 0.0010(13) 0.0031(14)
B1 0.0125(16) 0.0237(19) 0.0194(18) -0.0016(15) 0.0052(14) 0.0011(14)
C1_3 0.012(2) 0.020(3) 0.013(4) 0.004(3) 0.005(3) 0.005(2)
C2_3 0.020(3) 0.021(3) 0.019(3) 0.001(3) 0.003(2) 0.004(2)
C3_3 0.026(3) 0.026(3) 0.026(3) -0.002(2) 0.006(2) 0.003(2)
S4_3 0.0262(9) 0.0341(15) 0.0231(11) 0.0057(9) 0.0114(9) 0.0048(10)
C5_3 0.016(3) 0.022(3) 0.017(3) 0.006(3) 0.006(3) 0.004(2)
C6_3 0.010(2) 0.019(3) 0.023(3) 0.005(3) 0.003(3) 0.002(2)
C7_3 0.022(3) 0.025(4) 0.034(4) -0.004(3) -0.003(3) 0.000(3)
C8_3 0.024(2) 0.020(2) 0.041(3) 0.001(2) -0.005(2) -0.002(2)
C9_3 0.022(2) 0.020(3) 0.037(3) -0.004(2) -0.004(2) 0.001(2)
C10_3 0.012(3) 0.019(3) 0.028(3) 0.001(2) -0.002(2) -0.001(2)
C11_3 0.009(3) 0.020(4) 0.023(4) 0.003(3) 0.001(3) 0.004(3)
C1_4 0.013(5) 0.015(5) 0.025(5) -0.002(4) 0.003(4) 0.001(4)
C2_4 0.015(4) 0.017(5) 0.025(4) -0.001(4) 0.004(4) 0.002(4)
C3_4 0.020(4) 0.017(4) 0.030(4) -0.004(4) 0.005(4) 0.000(3)
S4_4 0.0224(19) 0.020(2) 0.044(3) -0.0027(19) 0.0026(18) -0.0016(18)
C5_4 0.015(4) 0.016(4) 0.029(4) -0.003(4) 0.003(4) 0.000(3)
C6_4 0.017(4) 0.016(4) 0.025(4) -0.003(4) 0.003(4) 0.000(4)
C7_4 0.021(4) 0.022(5) 0.027(5) -0.004(4) 0.005(4) -0.002(4)
C8_4 0.022(4) 0.026(4) 0.025(4) 0.000(4) 0.007(3) -0.003(4)
C9_4 0.020(4) 0.022(4) 0.023(4) 0.003(4) 0.006(4) -0.001(4)
C10_4 0.018(4) 0.019(4) 0.022(5) 0.002(4) 0.006(4) 0.001(4)
C11_4 0.015(5) 0.015(5) 0.023(5) -0.002(4) 0.003(4) 0.001(4)

loop_
_atom_type_symbol
_atom_type_description
_atom_type_scat_dispersion_real
_atom_type_scat_dispersion_imag
_atom_type_scat_source
C C 0.0033 0.0016 'International Tables Vol C Tables 4.2.6.8 and 6.1.1.4'
H H 0.0000 0.0000 'International Tables Vol C Tables 4.2.6.8 and 6.1.1.4'
B B 0.0013 0.0007 'International Tables Vol C Tables 4.2.6.8 and 6.1.1.4'
N N 0.0061 0.0033 'International Tables Vol C Tables 4.2.6.8 and 6.1.1.4'
S S 0.1246 0.1234 'International Tables Vol C Tables 4.2.6.8 and 6.1.1.4'

loop_
_exptl_crystal_face_index_h
_exptl_crystal_face_index_k
_exptl_crystal_face_index_l
_exptl_crystal_face_perp_dist
-2.00 0.00 1.00 0.0910
-2.00 1.00 2.00 0.1450
2.00 -1.00 2.00 0.1740
0.00 1.00 1.00 0.1820
2.00 0.00 1.00 0.1120
2.00 2.00 1.00 0.1610
0.00 -1.00 0.00 0.3000
2.00 1.00 -2.00 0.1400
-2.00 -1.00 2.00 0.1190
1.00 0.00 -1.00 0.0810
-1.00 2.00 -2.00 0.1730
0.00 -1.00 2.00 0.2510
0.00 1.00 -2.00 0.1580
-1.00 0.00 2.00 0.0990
0.00 0.00 1.00 0.0910
0.00 0.00 -1.00 0.0700
0.00 -1.00 -2.00 0.1920
-1.00 0.00 -1.00 0.0790
1.00 -2.00 -1.00 0.2950
-1.00 -1.00 -2.00 0.1320
-2.00 -1.00 -2.00 0.0970

loop_
_geom_angle_atom_site_label_1
_geom_angle_atom_site_label_2
_geom_angle_atom_site_label_3
_geom_angle
_geom_angle_site_symmetry_1
_geom_angle_site_symmetry_3
_geom_angle_publ_flag
C2_1 C1_1 C6_1 115.9(3) . . ?
C2_1 C1_1 B1 122.2(3) . . ?
C6_1 C1_1 B1 121.8(3) . . ?
C2_2 N1_1 C6_2 118.4(3) . . ?
C2_2 N1_1 B1 120.0(3) . . ?
C6_2 N1_1 B1 121.4(3) . . ?
C3_1 C2_1 C1_1 122.4(3) . . ?
C2_1 C3_1 C4_1 120.1(3) . . ?
C5_1 C4_1 C3_1 119.3(3) . . ?
C4_1 C5_1 C6_1 120.3(3) . . ?
C5_1 C6_1 C1_1 122.0(3) . . ?
N1_1 C2_2 C3_2 122.2(3) . . ?
C4_2 C3_2 C2_2 119.5(4) . . ?
C3_2 C4_2 C5_2 118.2(3) . . ?
C4_2 C5_2 C6_2 119.7(3) . . ?
N1_1 C6_2 C5_2 122.0(3) . . ?
C11_4 B1 C1_1 112.2(19) . . ?
C11_3 B1 C1_1 116.3(8) . . ?
C11_4 B1 N1_1 111.5(19) . . ?
C11_3 B1 N1_1 106.2(9) . . ?
C1_1 B1 N1_1 109.5(3) . . ?
C11_3 B1 C1_3 100.3(11) . . ?
C1_1 B1 C1_3 112.5(8) . . ?
N1_1 B1 C1_3 111.8(8) . . ?
C11_4 B1 C1_4 96(2) . . ?
C1_1 B1 C1_4 118.5(17) . . ?
N1_1 B1 C1_4 108.2(18) . . ?
C5_3 C1_3 C2_3 114.7(13) . . ?
C5_3 C1_3 B1 105.2(14) . . ?
C2_3 C1_3 B1 139.9(14) . . ?
C3_3 C2_3 C1_3 112.9(10) . . ?
C2_3 C3_3 S4_3 111.0(7) . . ?
C3_3 S4_3 C5_3 92.6(8) . . ?
C6_3 C5_3 C1_3 117.9(18) . . ?
C6_3 C5_3 S4_3 133.2(17) . . ?
C1_3 C5_3 S4_3 108.9(13) . . ?
C5_3 C6_3 C7_3 130.4(15) . . ?
C5_3 C6_3 C11_3 108.8(18) . . ?
C7_3 C6_3 C11_3 120.8(13) . . ?
C6_3 C7_3 C8_3 116.0(12) . . ?
C9_3 C8_3 C7_3 122.9(8) . . ?
C10_3 C9_3 C8_3 119.6(6) . . ?
C11_3 C10_3 C9_3 122.1(9) . . ?
C10_3 C11_3 C6_3 118.5(15) . . ?
C10_3 C11_3 B1 133.8(13) . . ?
C6_3 C11_3 B1 107.7(15) . . ?
C5_4 C1_4 C2_4 106(4) . . ?
C5_4 C1_4 B1 114(4) . . ?
C2_4 C1_4 B1 140(3) . . ?
C3_4 C2_4 C1_4 115(2) . . ?
C2_4 C3_4 S4_4 108.3(12) . . ?
C5_4 S4_4 C3_4 88.6(11) . . ?
C1_4 C5_4 C6_4 112(4) . . ?
C1_4 C5_4 S4_4 122(3) . . ?
C6_4 C5_4 S4_4 126(3) . . ?
C7_4 C6_4 C11_4 133(4) . . ?
C7_4 C6_4 C5_4 127(4) . . ?
C11_4 C6_4 C5_4 100(4) . . ?
C6_4 C7_4 C8_4 113(3) . . ?
C9_4 C8_4 C7_4 121.3(18) . . ?
C8_4 C9_4 C10_4 122.1(16) . . ?
C9_4 C10_4 C11_4 121(2) . . ?
C6_4 C11_4 C10_4 109(3) . . ?
C6_4 C11_4 B1 117(4) . . ?
C10_4 C11_4 B1 134(3) . . ?

loop_
_geom_bond_atom_site_label_1
_geom_bond_atom_site_label_2
_geom_bond_distance
_geom_bond_site_symmetry_2
_geom_bond_publ_flag
C1_1 C2_1 1.405(5) . ?
C1_1 C6_1 1.407(4) . ?
C1_1 B1 1.616(5) . ?
N1_1 C2_2 1.339(5) . ?
N1_1 C6_2 1.340(4) . ?
N1_1 B1 1.623(4) . ?
C2_1 C3_1 1.383(5) . ?
C3_1 C4_1 1.393(5) . ?
C4_1 C5_1 1.379(5) . ?
C5_1 C6_1 1.395(5) . ?
C2_2 C3_2 1.387(5) . ?
C3_2 C4_2 1.376(5) . ?
C4_2 C5_2 1.377(5) . ?
C5_2 C6_2 1.384(5) . ?
B1 C11_4 1.50(3) . ?
B1 C11_3 1.59(2) . ?
B1 C1_3 1.688(13) . ?
B1 C1_4 1.71(5) . ?
C1_3 C5_3 1.38(3) . ?
C1_3 C2_3 1.39(2) . ?
C2_3 C3_3 1.374(11) . ?
C3_3 S4_3 1.718(8) . ?
S4_3 C5_3 1.743(19) . ?
C5_3 C6_3 1.38(3) . ?
C6_3 C7_3 1.42(2) . ?
C6_3 C11_3 1.51(2) . ?
C7_3 C8_3 1.456(12) . ?
C8_3 C9_3 1.414(9) . ?
C9_3 C10_3 1.393(9) . ?
C10_3 C11_3 1.38(2) . ?
C1_4 C5_4 1.17(6) . ?
C1_4 C2_4 1.47(5) . ?
C2_4 C3_4 1.35(2) . ?
C3_4 S4_4 1.700(19) . ?
S4_4 C5_4 1.69(4) . ?
C5_4 C6_4 1.68(6) . ?
C6_4 C7_4 1.37(5) . ?
C6_4 C11_4 1.43(7) . ?
C7_4 C8_4 1.41(2) . ?
C8_4 C9_4 1.402(17) . ?
C9_4 C10_4 1.40(2) . ?
C10_4 C11_4 1.46(5) . ?

loop_
_geom_torsion_atom_site_label_1
_geom_torsion_atom_site_label_2
_geom_torsion_atom_site_label_3
_geom_torsion_atom_site_label_4
_geom_torsion
_geom_torsion_site_symmetry_1
_geom_torsion_site_symmetry_2
_geom_torsion_site_symmetry_3
_geom_torsion_site_symmetry_4
_geom_torsion_publ_flag
C6_1 C1_1 C2_1 C3_1 -0.5(5) . . . . ?
B1 C1_1 C2_1 C3_1 175.2(3) . . . . ?
C1_1 C2_1 C3_1 C4_1 -0.6(6) . . . . ?
C2_1 C3_1 C4_1 C5_1 1.6(6) . . . . ?
C3_1 C4_1 C5_1 C6_1 -1.6(6) . . . . ?
C4_1 C5_1 C6_1 C1_1 0.5(6) . . . . ?
C2_1 C1_1 C6_1 C5_1 0.5(5) . . . . ?
B1 C1_1 C6_1 C5_1 -175.2(3) . . . . ?
C6_2 N1_1 C2_2 C3_2 -1.2(6) . . . . ?
B1 N1_1 C2_2 C3_2 172.7(4) . . . . ?
N1_1 C2_2 C3_2 C4_2 -1.5(7) . . . . ?
C2_2 C3_2 C4_2 C5_2 2.5(6) . . . . ?
C3_2 C4_2 C5_2 C6_2 -0.9(5) . . . . ?
C2_2 N1_1 C6_2 C5_2 2.9(5) . . . . ?
B1 N1_1 C6_2 C5_2 -170.9(3) . . . . ?
C4_2 C5_2 C6_2 N1_1 -1.9(5) . . . . ?
C2_1 C1_1 B1 C11_4 -81(2) . . . . ?
C6_1 C1_1 B1 C11_4 95(2) . . . . ?
C2_1 C1_1 B1 C11_3 164.1(9) . . . . ?
C6_1 C1_1 B1 C11_3 -20.5(10) . . . . ?
C2_1 C1_1 B1 N1_1 43.8(4) . . . . ?
C6_1 C1_1 B1 N1_1 -140.8(3) . . . . ?
C2_1 C1_1 B1 C1_3 -81.1(9) . . . . ?
C6_1 C1_1 B1 C1_3 94.3(9) . . . . ?
C2_1 C1_1 B1 C1_4 168(2) . . . . ?
C6_1 C1_1 B1 C1_4 -16(2) . . . . ?
C2_2 N1_1 B1 C11_4 170(2) . . . . ?
C6_2 N1_1 B1 C11_4 -17(2) . . . . ?
C2_2 N1_1 B1 C11_3 -81.3(8) . . . . ?
C6_2 N1_1 B1 C11_3 92.4(8) . . . . ?
C2_2 N1_1 B1 C1_1 45.0(4) . . . . ?
C6_2 N1_1 B1 C1_1 -141.3(3) . . . . ?
C2_2 N1_1 B1 C1_3 170.3(9) . . . . ?
C6_2 N1_1 B1 C1_3 -16.0(9) . . . . ?
C2_2 N1_1 B1 C1_4 -85.4(17) . . . . ?
C6_2 N1_1 B1 C1_4 88.3(17) . . . . ?
C11_3 B1 C1_3 C5_3 3.3(19) . . . . ?
C1_1 B1 C1_3 C5_3 -120.9(15) . . . . ?
N1_1 B1 C1_3 C5_3 115.5(16) . . . . ?
C11_3 B1 C1_3 C2_3 178(2) . . . . ?
C1_1 B1 C1_3 C2_3 54(2) . . . . ?
N1_1 B1 C1_3 C2_3 -70(2) . . . . ?
C5_3 C1_3 C2_3 C3_3 -1(2) . . . . ?
B1 C1_3 C2_3 C3_3 -174.7(19) . . . . ?
C1_3 C2_3 C3_3 S4_3 0.0(12) . . . . ?
C2_3 C3_3 S4_3 C5_3 0.3(10) . . . . ?
C2_3 C1_3 C5_3 C6_3 -179.8(17) . . . . ?
B1 C1_3 C5_3 C6_3 -4(3) . . . . ?
C2_3 C1_3 C5_3 S4_3 1(2) . . . . ?
B1 C1_3 C5_3 S4_3 176.9(10) . . . . ?
C3_3 S4_3 C5_3 C6_3 -180(2) . . . . ?
C3_3 S4_3 C5_3 C1_3 -0.6(18) . . . . ?
C1_3 C5_3 C6_3 C7_3 -177.8(18) . . . . ?
S4_3 C5_3 C6_3 C7_3 1(4) . . . . ?
C1_3 C5_3 C6_3 C11_3 2(3) . . . . ?
S4_3 C5_3 C6_3 C11_3 -178.4(19) . . . . ?
C5_3 C6_3 C7_3 C8_3 180(2) . . . . ?
C11_3 C6_3 C7_3 C8_3 -1(2) . . . . ?
C6_3 C7_3 C8_3 C9_3 -1.3(15) . . . . ?
C7_3 C8_3 C9_3 C10_3 1.8(11) . . . . ?
C8_3 C9_3 C10_3 C11_3 -0.2(13) . . . . ?
C9_3 C10_3 C11_3 C6_3 -2(2) . . . . ?
C9_3 C10_3 C11_3 B1 -179.4(15) . . . . ?
C5_3 C6_3 C11_3 C10_3 -178.2(17) . . . . ?
C7_3 C6_3 C11_3 C10_3 2(3) . . . . ?
C5_3 C6_3 C11_3 B1 0(2) . . . . ?
C7_3 C6_3 C11_3 B1 -179.6(12) . . . . ?
C1_1 B1 C11_3 C10_3 -63(2) . . . . ?
N1_1 B1 C11_3 C10_3 59(2) . . . . ?
C1_3 B1 C11_3 C10_3 176(2) . . . . ?
C1_1 B1 C11_3 C6_3 119.5(13) . . . . ?
N1_1 B1 C11_3 C6_3 -118.5(14) . . . . ?
C1_3 B1 C11_3 C6_3 -2.0(17) . . . . ?
C11_4 B1 C1_4 C5_4 -3(5) . . . . ?
C1_1 B1 C1_4 C5_4 117(4) . . . . ?
N1_1 B1 C1_4 C5_4 -118(4) . . . . ?
C11_4 B1 C1_4 C2_4 174(5) . . . . ?
C1_1 B1 C1_4 C2_4 -66(6) . . . . ?
N1_1 B1 C1_4 C2_4 59(5) . . . . ?
C5_4 C1_4 C2_4 C3_4 0(5) . . . . ?
B1 C1_4 C2_4 C3_4 -177(4) . . . . ?
C1_4 C2_4 C3_4 S4_4 1(3) . . . . ?
C2_4 C3_4 S4_4 C5_4 -1.3(18) . . . . ?
C2_4 C1_4 C5_4 C6_4 -177(3) . . . . ?
B1 C1_4 C5_4 C6_4 1(6) . . . . ?
C2_4 C1_4 C5_4 S4_4 -1(6) . . . . ?
B1 C1_4 C5_4 S4_4 177(2) . . . . ?
C3_4 S4_4 C5_4 C1_4 2(5) . . . . ?
C3_4 S4_4 C5_4 C6_4 176(4) . . . . ?
C1_4 C5_4 C6_4 C7_4 -180(5) . . . . ?
S4_4 C5_4 C6_4 C7_4 5(7) . . . . ?
C1_4 C5_4 C6_4 C11_4 1(6) . . . . ?
S4_4 C5_4 C6_4 C11_4 -175(3) . . . . ?
C11_4 C6_4 C7_4 C8_4 1(8) . . . . ?
C5_4 C6_4 C7_4 C8_4 -178(4) . . . . ?
C6_4 C7_4 C8_4 C9_4 0(4) . . . . ?
C7_4 C8_4 C9_4 C10_4 -1(3) . . . . ?
C8_4 C9_4 C10_4 C11_4 2(3) . . . . ?
C7_4 C6_4 C11_4 C10_4 -1(8) . . . . ?
C5_4 C6_4 C11_4 C10_4 178(3) . . . . ?
C7_4 C6_4 C11_4 B1 178(4) . . . . ?
C5_4 C6_4 C11_4 B1 -3(6) . . . . ?
C9_4 C10_4 C11_4 C6_4 -1(5) . . . . ?
C9_4 C10_4 C11_4 B1 -179(4) . . . . ?
C1_1 B1 C11_4 C6_4 -121(4) . . . . ?
N1_1 B1 C11_4 C6_4 115(4) . . . . ?
C1_4 B1 C11_4 C6_4 3(5) . . . . ?
C1_1 B1 C11_4 C10_4 57(5) . . . . ?
N1_1 B1 C11_4 C10_4 -66(5) . . . . ?
C1_4 B1 C11_4 C10_4 -178(5) . . . . ?
